data_9009231
loop_
_publ_author_name
'Heaney, P. J.'
'Post, J. E.'
'Evans, H. T.'

_publ_section_title
;
 The crystal structure of bannisterite
;
_journal_name_full 'Clays and Clay Minerals'
_journal_page_first 129
_journal_page_last 144
_journal_paper_doi 10.1346/CCMN.1992.0400201
_journal_volume 40
_journal_year 1992
_chemical_compound_source 'Broken Hill, Australia'
_chemical_formula_sum 'Al2.364 Ca Fe9.14 H58 K0.567 Mg0.28 Mn11.06 O104.33 Si29.636 Zn0.14'
_chemical_name_mineral Bannisterite
_space_group_IT_number 15
_symmetry_space_group_name_Hall '-A 2ya'
_symmetry_space_group_name_H-M 'A 1 2/a 1'
_cell_angle_alpha 90
_cell_angle_beta 94.355
_cell_angle_gamma 90
_cell_formula_units_Z 4
_cell_length_a 22.286
_cell_length_b 16.3860
_cell_length_c 24.575
_cell_volume 8948.348
_database_code_amcsd 0012233
_exptl_crystal_density_diffrn 2.836
_cod_original_formula_sum 'Mn11.06 Fe9.14 Mg.28 Zn.14 Si29.636 Al2.364 O104.33 Ca K.567 H58'
_cod_database_code 9009231

loop_
_space_group_symop_operation_xyz
x,y,z
x,1/2+y,1/2+z
1/2+x,-y,z
1/2+x,1/2-y,1/2+z
1/2-x,y,-z
1/2-x,1/2+y,1/2-z
-x,-y,-z
-x,1/2-y,1/2-z

loop_
_atom_site_aniso_label
_atom_site_aniso_U_11
_atom_site_aniso_U_22
_atom_site_aniso_U_33
_atom_site_aniso_U_12
_atom_site_aniso_U_13
_atom_site_aniso_U_23
Mn1 0.00980 0.01370 0.01910 -0.00270 0.00260 -0.00230
Fe1 0.00980 0.01370 0.01910 -0.00270 0.00260 -0.00230
Mg1 0.00980 0.01370 0.01910 -0.00270 0.00260 -0.00230
Zn1 0.00980 0.01370 0.01910 -0.00270 0.00260 -0.00230
Mn2 0.00770 0.00930 0.01860 -0.00060 0.00210 0.00040
Fe2 0.00770 0.00930 0.01860 -0.00060 0.00210 0.00040
Mg2 0.00770 0.00930 0.01860 -0.00060 0.00210 0.00040
Zn2 0.00770 0.00930 0.01860 -0.00060 0.00210 0.00040
Mn3 0.01080 0.01040 0.02210 0.00020 0.00210 0.00080
Fe3 0.01080 0.01040 0.02210 0.00020 0.00210 0.00080
Mg3 0.01080 0.01040 0.02210 0.00020 0.00210 0.00080
Zn3 0.01080 0.01040 0.02210 0.00020 0.00210 0.00080
Mn4 0.00900 0.01040 0.02160 -0.00050 -0.00030 -0.00010
Fe4 0.00900 0.01040 0.02160 -0.00050 -0.00030 -0.00010
Mg4 0.00900 0.01040 0.02160 -0.00050 -0.00030 -0.00010
Zn4 0.00900 0.01040 0.02160 -0.00050 -0.00030 -0.00010
Mn5 0.01310 0.01190 0.02370 0.00030 0.00250 -0.00150
Fe5 0.01310 0.01190 0.02370 0.00030 0.00250 -0.00150
Mg5 0.01310 0.01190 0.02370 0.00030 0.00250 -0.00150
Zn5 0.01310 0.01190 0.02370 0.00030 0.00250 -0.00150
Mn6 0.01050 0.01100 0.02620 0.00030 0.00330 0.00070
Fe6 0.01050 0.01100 0.02620 0.00030 0.00330 0.00070
Mg6 0.01050 0.01100 0.02620 0.00030 0.00330 0.00070
Zn6 0.01050 0.01100 0.02620 0.00030 0.00330 0.00070
Mn7 0.00970 0.01030 0.02410 0.00130 0.00330 0.00170
Fe7 0.00970 0.01030 0.02410 0.00130 0.00330 0.00170
Mg7 0.00970 0.01030 0.02410 0.00130 0.00330 0.00170
Zn7 0.00970 0.01030 0.02410 0.00130 0.00330 0.00170
Mn8 0.01560 0.01650 0.02680 0.00140 0.00190 0.00410
Fe8 0.01560 0.01650 0.02680 0.00140 0.00190 0.00410
Mg8 0.01560 0.01650 0.02680 0.00140 0.00190 0.00410
Zn8 0.01560 0.01650 0.02680 0.00140 0.00190 0.00410
Mn9 0.00840 0.00890 0.01990 0.00140 0.00100 0.00140
Fe9 0.00840 0.00890 0.01990 0.00140 0.00100 0.00140
Mg9 0.00840 0.00890 0.01990 0.00140 0.00100 0.00140
Zn9 0.00840 0.00890 0.01990 0.00140 0.00100 0.00140
Mn10 0.01250 0.01120 0.02260 0.00170 0.00390 0.00170
Fe10 0.01250 0.01120 0.02260 0.00170 0.00390 0.00170
Mg10 0.01250 0.01120 0.02260 0.00170 0.00390 0.00170
Zn10 0.01250 0.01120 0.02260 0.00170 0.00390 0.00170
Si1 0.00960 0.00830 0.00960 -0.00160 0.00300 -0.00160
Si2 0.00940 0.00850 0.01540 0.00180 -0.00080 -0.00100
Si3 0.00740 0.00740 0.01360 -0.00030 0.00080 -0.00020
Si4 0.00860 0.00740 0.01550 0.00090 0.00010 0.00020
Si5 0.00720 0.00930 0.01680 -0.00110 0.00160 -0.00150
Si6 0.00550 0.00720 0.01390 -0.00030 0.00030 0.00050
Si7 0.00720 0.00680 0.01430 -0.00070 0.00080 -0.00020
Si8 0.00780 0.00690 0.01610 -0.00090 0.00210 -0.00130
Si9 0.00660 0.01020 0.01630 -0.00050 0.00290 -0.00270
Si10 0.00830 0.00680 0.01350 -0.00060 0.00120 0.00100
Si11 0.00750 0.00730 0.01510 -0.00010 0.00200 -0.00120
Si12 0.00900 0.00990 0.01600 -0.00250 0.00390 -0.00270
Si13 0.01190 0.00940 0.01340 -0.00020 0.00240 0.00050
Al13 0.01190 0.00940 0.01340 -0.00020 0.00240 0.00050
Si14 0.01260 0.01170 0.01450 -0.00040 0.00230 -0.00110
Al14 0.01260 0.01170 0.01450 -0.00040 0.00230 -0.00110
Si15 0.01260 0.01160 0.01470 0.00020 0.00020 -0.00130
Al15 0.01260 0.01160 0.01470 0.00020 0.00020 -0.00130
Si16 0.01110 0.00880 0.01360 -0.00060 0.00110 -0.00010
Al16 0.01110 0.00880 0.01360 -0.00060 0.00110 -0.00010
O1 0.01540 0.01030 0.01890 0.00220 0.00500 0.00130
O2 0.01360 0.01420 0.01370 0.00330 0.00130 0.00000
O3 0.01190 0.01440 0.01430 0.00140 0.00240 0.00030
O4 0.01510 0.02010 0.01570 0.00440 0.00390 0.00300
O5 0.01470 0.01730 0.02150 0.00520 0.00150 0.00060
O6 0.00840 0.00910 0.01630 -0.00030 -0.00060 -0.00080
O7 0.01310 0.01490 0.01160 -0.00040 0.00090 0.00050
O8 0.01300 0.01050 0.01160 0.00090 0.00100 -0.00070
O9 0.01230 0.01530 0.01760 0.00070 0.00100 -0.00370
O10 0.01270 0.00930 0.01560 -0.00170 0.00160 -0.00160
O11 0.01000 0.01350 0.01430 0.00240 0.00390 0.00060
O12 0.01450 0.02170 0.01440 -0.00300 0.00150 -0.00130
O13 0.02750 0.02930 0.00950 -0.00510 -0.00580 -0.00160
O14 0.02290 0.01330 0.01920 0.00560 -0.00160 0.00170
O15 0.02000 0.00980 0.01340 -0.00180 -0.00150 0.00070
O16 0.01240 0.01950 0.01670 -0.00790 0.00360 0.00180
O17 0.01680 0.01550 0.02380 -0.00360 0.00500 -0.00410
O18 0.01730 0.01980 0.02030 -0.00060 0.00440 0.00090
O19 0.01480 0.01360 0.02690 0.00000 0.00800 -0.00230
O20 0.01500 0.01620 0.03630 -0.00120 0.00700 0.00860
O21 0.02180 0.02050 0.02840 0.00340 0.00500 0.00070
O22 0.02090 0.01100 0.01700 0.00070 0.00070 -0.00010
O23 0.01400 0.02210 0.01350 0.00630 0.00230 0.00240
O24 0.02010 0.01710 0.02180 0.00100 -0.00140 -0.00460
O25 0.01500 0.01750 0.01890 -0.00130 0.00200 -0.00070
O26 0.01480 0.01600 0.03060 0.00450 -0.00160 0.00940
O27 0.01270 0.01130 0.02810 0.00100 -0.00500 -0.00500
O28 0.02510 0.00940 0.01660 -0.00180 0.00190 -0.00060
O29 0.00770 0.01190 0.02030 0.00220 0.00250 0.00220
O30 0.01360 0.01750 0.02450 -0.00780 0.00380 0.00040
O31 0.01120 0.01890 0.01340 0.00320 0.00330 -0.00090
O32 0.01360 0.01950 0.02800 -0.00240 0.00220 0.00340
O33 0.02300 0.01070 0.01480 -0.00060 -0.00080 0.00000
O34 0.01350 0.01430 0.01790 -0.00430 0.00310 0.00110
O35 0.01230 0.01640 0.02290 0.00440 0.00300 -0.00310
O36 0.01810 0.01160 0.01970 0.00060 -0.00100 -0.00190
O37 0.01120 0.01420 0.02670 -0.00550 0.00640 -0.00240
O38 0.01170 0.02200 0.01760 0.00440 0.00220 -0.00040
O-H39 0.01040 0.01350 0.02180 -0.00270 0.00260 -0.00270
O-H40 0.01140 0.01500 0.01830 0.00140 0.00540 -0.00230
O-H41 0.01000 0.01020 0.02620 -0.00080 0.00450 0.00360
O-H42 0.01830 0.01060 0.02280 -0.00310 0.00400 0.00190
O-H43 0.01720 0.01360 0.01920 0.00130 0.00270 -0.00160
O-H44 0.01520 0.01490 0.01620 -0.00280 0.00180 -0.00030
O-H45 0.00780 0.01570 0.02230 0.00010 0.00010 0.00030
O-H46 0.01350 0.01110 0.01080 -0.00210 0.00130 0.00150
Ca 0.07700 0.04400 0.12100 -0.00800 0.00400 -0.00800
K1 0.10700 0.13300 0.03600 0.00000 -0.00700 0.00000
K2 0.04200 0.07000 0.02700 -0.05100 0.00400 -0.00700
Wat50 0.03300 0.02600 0.11700 -0.00100 0.01100 -0.01500
Wat51 0.04400 0.05300 0.04300 -0.00100 -0.00400 0.00800
Wat52 0.16600 0.07100 0.08400 0.04000 0.01600 -0.01300
Wat53 0.27500 0.06600 0.08400 -0.02500 0.02500 -0.02000
Wat54 0.06600 0.20800 0.09100 0.04100 0.00600 0.00300
Wat55 0.31800 0.07500 0.07200 -0.02500 -0.02600 0.00300
Wat56 0.38600 0.14300 0.06300 -0.15000 -0.01600 0.00200
Wat57 0.07400 0.14500 0.09700 0.00000 0.01800 0.00000
Wat58 0.31900 0.76300 0.14300 0.07900 0.05800 -0.11600
Wat59 0.30400 0.45800 0.36200 0.19200 0.03900 0.09600
Wat60 0.31500 0.62700 0.09900 -0.11900 0.01700 -0.05000

loop_
_atom_site_label
_atom_site_fract_x
_atom_site_fract_y
_atom_site_fract_z
_atom_site_occupancy
_atom_site_type_symbol
_atom_site_attached_hydrogens
Mn1 0.06358 0.39253 0.25829 0.55300 Mn 0
Fe1 0.06358 0.39253 0.25829 0.45700 Fe 0
Mg1 0.06358 0.39253 0.25829 0.01400 Mg 0
Zn1 0.06358 0.39253 0.25829 0.00700 Zn 0
Mn2 0.06277 0.19548 0.24175 0.55300 Mn 0
Fe2 0.06277 0.19548 0.24175 0.45700 Fe 0
Mg2 0.06277 0.19548 0.24175 0.01400 Mg 0
Zn2 0.06277 0.19548 0.24175 0.00700 Zn 0
Mn3 0.18953 0.48491 0.25869 0.55300 Mn 0
Fe3 0.18953 0.48491 0.25869 0.45700 Fe 0
Mg3 0.18953 0.48491 0.25869 0.01400 Mg 0
Zn3 0.18953 0.48491 0.25869 0.00700 Zn 0
Mn4 0.18545 0.28550 0.24081 0.55300 Mn 0
Fe4 0.18545 0.28550 0.24081 0.45700 Fe 0
Mg4 0.18545 0.28550 0.24081 0.01400 Mg 0
Zn4 0.18545 0.28550 0.24081 0.00700 Zn 0
Mn5 0.18608 0.08489 0.23210 0.55300 Mn 0
Fe5 0.18608 0.08489 0.23210 0.45700 Fe 0
Mg5 0.18608 0.08489 0.23210 0.01400 Mg 0
Zn5 0.18608 0.08489 0.23210 0.00700 Zn 0
Mn6 0.31230 0.38450 0.24632 0.55300 Mn 0
Fe6 0.31230 0.38450 0.24632 0.45700 Fe 0
Mg6 0.31230 0.38450 0.24632 0.01400 Mg 0
Zn6 0.31230 0.38450 0.24632 0.00700 Zn 0
Mn7 0.31093 0.18718 0.23597 0.55300 Mn 0
Fe7 0.31093 0.18718 0.23597 0.45700 Fe 0
Mg7 0.31093 0.18718 0.23597 0.01400 Mg 0
Zn7 0.31093 0.18718 0.23597 0.00700 Zn 0
Mn8 0.43892 0.49370 0.26521 0.55300 Mn 0
Fe8 0.43892 0.49370 0.26521 0.45700 Fe 0
Mg8 0.43892 0.49370 0.26521 0.01400 Mg 0
Zn8 0.43892 0.49370 0.26521 0.00700 Zn 0
Mn9 0.43639 0.29220 0.24845 0.55300 Mn 0
Fe9 0.43639 0.29220 0.24845 0.45700 Fe 0
Mg9 0.43639 0.29220 0.24845 0.01400 Mg 0
Zn9 0.43639 0.29220 0.24845 0.00700 Zn 0
Mn10 0.43533 0.09264 0.23354 0.55300 Mn 0
Fe10 0.43533 0.09264 0.23354 0.45700 Fe 0
Mg10 0.43533 0.09264 0.23354 0.01400 Mg 0
Zn10 0.43533 0.09264 0.23354 0.00700 Zn 0
Si1 0.12276 0.40089 0.14051 1.00000 Si 0
Si2 0.39916 0.40131 0.14150 1.00000 Si 0
Si3 0.52154 0.31697 0.14636 1.00000 Si 0
Si4 0.52222 0.13100 0.12898 1.00000 Si 0
Si5 0.64427 0.04517 0.12842 1.00000 Si 0
Si6 0.63928 0.41348 0.15170 1.00000 Si 0
Si7 0.76188 0.32840 0.15216 1.00000 Si 0
Si8 0.76141 0.14342 0.14244 1.00000 Si 0
Si9 0.87505 0.04534 0.12707 1.00000 Si 0
Si10 0.88437 0.41307 0.15211 1.00000 Si 0
Si11 0.00105 0.31627 0.14439 1.00000 Si 0
Si12 0.99775 0.13038 0.12698 1.00000 Si 0
Si13 0.11169 0.10688 0.06476 0.84400 Si 0
Al13 0.11169 0.10688 0.06476 0.15600 Al 0
Si14 0.18347 0.27205 0.06454 0.57500 Si 0
Al14 0.18347 0.27205 0.06454 0.42500 Al 0
Si15 0.32627 0.27292 0.06505 0.47800 Si 0
Al15 0.32627 0.27292 0.06505 0.52200 Al 0
Si16 0.39845 0.10772 0.06564 0.92100 Si 0
Al16 0.39845 0.10772 0.06564 0.07900 Al 0
O1 0.13840 0.39010 0.20520 1.00000 O 0
O2 0.39590 0.39220 0.20630 1.00000 O 0
O3 0.47930 0.19140 0.28840 1.00000 O 0
O4 0.48080 0.39030 0.30720 1.00000 O 0
O5 0.35640 0.47910 0.30750 1.00000 O 0
O6 0.35640 0.08500 0.28260 1.00000 O 0
O7 0.23190 0.17940 0.28200 1.00000 O 0
O8 0.23170 0.37300 0.29300 1.00000 O 0
O9 0.11340 0.47730 0.30890 1.00000 O 0
O10 0.10710 0.08700 0.28180 1.00000 O 0
O11 0.01290 0.30610 0.20940 1.00000 O 0
O12 0.01270 0.10980 0.19100 1.00000 O 0
O13 0.10330 0.09750 -0.00070 1.00000 O 0
O14 0.16700 0.29850 0.00010 1.00000 O 0
O15 0.13030 0.49670 0.12570 1.00000 O 0
O16 0.05370 0.37260 0.12210 1.00000 O 0
O17 0.16860 0.35180 0.10530 1.00000 O 0
O18 0.14100 0.19410 0.08380 1.00000 O 0
O19 0.04610 0.09260 0.08940 1.00000 O 0
O20 0.15450 0.03360 0.09070 1.00000 O 0
O21 0.25560 0.25150 0.07840 1.00000 O 0
O22 0.39080 0.49700 0.12620 1.00000 O 0
O23 0.46400 0.37120 0.12350 1.00000 O 0
O24 0.34770 0.35310 0.10640 1.00000 O 0
O25 0.37210 0.19420 0.08440 1.00000 O 0
O26 0.35980 0.03480 0.09080 1.00000 O 0
O27 0.46680 0.09370 0.09180 1.00000 O 0
O28 0.48010 0.27170 0.38170 1.00000 O 0
O29 0.29930 0.12520 0.36970 1.00000 O 0
O30 0.41790 0.14040 0.37120 1.00000 O 0
O31 0.41640 0.40630 0.39210 1.00000 O 0
O32 0.30110 0.39460 0.38300 1.00000 O 0
O33 0.23990 0.26160 0.37400 1.00000 O 0
O34 0.18110 0.12290 0.36910 1.00000 O 0
O35 0.06340 0.14220 0.37250 1.00000 O 0
O36 0.00180 0.27220 0.38410 1.00000 O 0
O37 0.06760 0.40580 0.39370 1.00000 O 0
O38 0.18260 0.39640 0.38530 1.00000 O 0
O-H39 0.02010 0.49580 0.22470 1.00000 O 1
O-H40 0.39310 0.19550 0.19910 1.00000 O 1
O-H41 0.27010 0.48930 0.21720 1.00000 O 1
O-H42 0.26540 0.28910 0.20060 1.00000 O 1
O-H43 0.26810 0.08500 0.19330 1.00000 O 1
O-H44 0.14010 0.19120 0.19780 1.00000 O 1
O-H45 0.35500 0.28260 0.28680 1.00000 O 1
O-H46 0.10930 0.28500 0.28800 1.00000 O 1
Ca 0.22920 0.55840 0.00030 0.50000 Ca 0
K1 0.25000 0.97200 0.00000 0.26300 K 0
K2 0.01760 0.97450 0.00120 0.15200 K 0
Wat50 0.25580 0.47090 0.07420 1.00000 O 2
Wat51 0.14850 0.47340 0.00010 0.50000 O 2
Wat52 0.14120 0.64090 0.00080 0.50000 O 2
Wat53 0.24670 0.69810 -0.00410 0.50000 O 2
Wat54 0.33610 0.54790 -0.00130 0.50000 O 2
Wat55 0.17620 0.81100 0.00200 0.50000 O 2
Wat56 0.41000 0.44610 0.00150 0.50000 O 2
Wat57 0.25000 0.09280 0.00000 0.33000 O 2
Wat58 0.47810 0.28070 -0.00050 0.57000 O 2
Wat59 0.04020 0.55290 -0.00350 0.93000 O 2
Wat60 0.39250 0.74950 -0.00230 0.50000 O 2

loop_
_cod_changelog_entry_id
_cod_changelog_entry_author
_cod_changelog_entry_date
_cod_changelog_entry_text
1
;cod-tools version 3.8.0
Id: cif_guess_AMCSD_atom_types 9581 2023-05-17 12:35:41Z saulius
;
2023-05-18T11:40:09+03:00
;Derived atom types and hydrogen counts
from atom names that follow the AMCSD naming convention
(Wat == water, O-H == hydroxyl).
;
2
;cod-tools version 3.10.1
Id: cif_fix_AMCSD_aniso_labels 10200 2024-08-01 14:09:44Z saulius
;
2024-08-02T12:21:13+03:00
;Changed the following '_atom_site_aniso_label' values:
'OH39' -> 'O-H39'
'OH40' -> 'O-H40'
'OH41' -> 'O-H41'
'OH42' -> 'O-H42'
'OH43' -> 'O-H43'
'OH44' -> 'O-H44'
'OH45' -> 'O-H45'
'OH46' -> 'O-H46'
;

loop_
_cod_related_entry_id
_cod_related_entry_database
_cod_related_entry_code
1 AMCSD 0012233
